data_2312948
loop_
_publ_author_name
'Watts, Spencer R.'
'Ante, David A.'
'Baranets, Sviatoslav'

_publ_section_title
;
 When the crucible contributes: serendipitous formation, flux reactivity,
 and crystal and electronic structures of two aluminium-bearing
 mixed-metal oxides,
 Ba<sub>2.1</sub>Pb<sub>0.9</sub>Al<sub>8.8</sub>In<sub>2.2</sub>O<sub>20</sub>
 and BaAl<sub>1.6</sub>Ga<sub>0.4</sub>O<sub>4</sub>.
;
_journal_coeditor_code JX3111
_journal_issue 9
_journal_name_full 'Acta crystallographica. Section C, Structural chemistry'
_journal_page_first 494
_journal_page_last 505
_journal_paper_doi 10.1107/S2053229626008144
_journal_volume 82
_journal_year 2026
_chemical_formula_iupac 'Ba Al1.572 Ga0.428 O4'
_chemical_formula_moiety 'Ba Al1.572 Ga0.428 O4'
_chemical_formula_sum 'Al1.57 Ba Ga0.43 O4'
_chemical_formula_weight 273.61
_space_group_crystal_system hexagonal
_space_group_IT_number 173
_space_group_name_Hall 'P 6c'
_space_group_name_H-M_alt 'P 63'
_atom_sites_solution_primary dual
_audit_creation_method
;
Olex2 1.5
(compiled 2024.02.16 svn.r378c4104 for OlexSys, GUI svn.r6928)
;
_cell_angle_alpha 90
_cell_angle_beta 90
_cell_angle_gamma 120
_cell_formula_units_Z 6
_cell_length_a 9.0981(3)
_cell_length_b 9.0981(3)
_cell_length_c 8.7909(4)
_cell_measurement_reflns_used 4209
_cell_measurement_temperature 300(2)
_cell_measurement_theta_max 23.589
_cell_measurement_theta_min 3.534
_cell_volume 630.18(4)
_computing_cell_refinement
;
SAINT (Bruker, 2019)
;
_computing_data_collection
;
APEX3 (Bruker, 2019)
;
_computing_data_reduction
;
SAINT (Bruker, 2019)
;
_computing_molecular_graphics
;
DIAMOND (Putz & Brandenburg, 2000)
;
_computing_publication_material
;
publCIF (Westrip, 2010),
<i>STRUCTURE TIDY</i> (Gelato & Parth\'e, 1987) and
<i>OLEX2</i> (Dolomanov <i>et al.</i>,  2009)
;
_computing_structure_refinement
;
SHELXL2018 (Sheldrick, 2015<i>b</i>)
;
_computing_structure_solution
;
SHELXT2018 (Sheldrick, 2015<i>a</i>)
;
_diffrn_ambient_temperature 300(2)
_diffrn_measured_fraction_theta_full 1.000
_diffrn_measured_fraction_theta_max 1.000
_diffrn_measurement_device_type 'Bruker D8 Venture Duo'
_diffrn_measurement_method '\f and \w scans'
_diffrn_radiation_type AgK\a
_diffrn_radiation_wavelength 0.56086
_diffrn_reflns_av_R_equivalents 0.0524
_diffrn_reflns_av_unetI/netI 0.0267
_diffrn_reflns_limit_h_max 13
_diffrn_reflns_limit_h_min -13
_diffrn_reflns_limit_k_max 13
_diffrn_reflns_limit_k_min -13
_diffrn_reflns_limit_l_max 12
_diffrn_reflns_limit_l_min -12
_diffrn_reflns_number 22063
_diffrn_reflns_theta_full 19.665
_diffrn_reflns_theta_max 23.668
_diffrn_reflns_theta_min 2.040
_diffrn_source_current 0.91
_diffrn_source_power 0.0455
_diffrn_source_voltage 50.0
_exptl_absorpt_coefficient_mu 6.459
_exptl_absorpt_correction_T_max 0.2569
_exptl_absorpt_correction_T_min 0.2090
_exptl_absorpt_correction_type multi-scan
_exptl_absorpt_process_details
;
(SADABS; Bruker, 2016)
;
_exptl_crystal_colour colourless
_exptl_crystal_density_diffrn 4.326
_exptl_crystal_description plate
_exptl_crystal_F_000 730
_exptl_crystal_size_max 0.083
_exptl_crystal_size_mid 0.069
_exptl_crystal_size_min 0.032
_refine_diff_density_max 0.841
_refine_diff_density_min -0.844
_refine_ls_abs_structure_details
;
 Refined as an inversion twin.
;
_refine_ls_abs_structure_Flack 0.64(19)
_refine_ls_extinction_coef 0.0036(7)
_refine_ls_extinction_expression Fc^*^=kFc[1+0.001xFc^2^\l^3^/sin(2\q)]^-1/4^
_refine_ls_extinction_method
;
SHELXL2018 (Sheldrick, 2015<i>b</i>)
;
_refine_ls_goodness_of_fit_ref 1.077
_refine_ls_hydrogen_treatment undef
_refine_ls_matrix_type full
_refine_ls_number_parameters 59
_refine_ls_number_reflns 1276
_refine_ls_number_restraints 1
_refine_ls_restrained_S_all 1.077
_refine_ls_R_factor_all 0.0441
_refine_ls_R_factor_gt 0.0269
_refine_ls_shift/su_max 0.000
_refine_ls_shift/su_mean 0.000
_refine_ls_structure_factor_coef Fsqd
_refine_ls_weighting_details 'w=1/[\s^2^(Fo^2^)+(0.0252P)^2^+1.5393P] where P=(Fo^2^+2Fc^2^)/3'
_refine_ls_weighting_scheme calc
_refine_ls_wR_factor_gt 0.0617
_refine_ls_wR_factor_ref 0.0671
_reflns_number_gt 969
_reflns_number_total 1276
_reflns_threshold_expression 'I > 2\s(I)'
_cod_data_source_file jx3111sup1.cif
_cod_data_source_block BaAl1.6Ga0.4O4
_cod_original_cell_volume 630.18(5)
_cod_database_code 2312948
_shelx_space_group_comment
;
The symmetry employed for this shelxl refinement is uniquely defined
by the following loop, which should always be used as a source of
symmetry information in preference to the above space-group names.
They are only intended as comments.
;
_shelx_estimated_absorpt_t_min 0.616
_shelx_estimated_absorpt_t_max 0.820

loop_
_space_group_symop_operation_xyz
'x, y, z'
'-y, x-y, z'
'-x+y, -x, z'
'-x, -y, z+1/2'
'y, -x+y, z+1/2'
'x-y, x, z+1/2'

loop_
_atom_site_type_symbol
_atom_site_label
_atom_site_fract_x
_atom_site_fract_y
_atom_site_fract_z
_atom_site_U_iso_or_equiv
_atom_site_adp_type
_atom_site_calc_flag
_atom_site_occupancy
_atom_site_disorder_assembly
_atom_site_disorder_group
Ba Ba1 0.333333 0.666667 0.00728(17) 0.0161(2) Uani d 1 . .
Ba Ba2 0.333333 0.666667 0.50674(15) 0.0152(2) Uani d 1 . .
Ba Ba3 0.000000 0.000000 -0.00005(2) 0.01134(19) Uani d 1 . .
Al Al1 0.00567(16) 0.33445(17) 0.2062(4) 0.0099(9) Uiso d 0.797(16) . .
Al Al2 0.33722(16) 0.33206(16) 0.3145(4) 0.0083(9) Uiso d 0.775(17) . .
Ga Ga1 0.00567(16) 0.33445(17) 0.2062(4) 0.0099(9) Uiso d 0.203(16) . .
Ga Ga2 0.33722(16) 0.33206(16) 0.3145(4) 0.0083(9) Uiso d 0.225(17) . .
O O1A 0.002(2) 0.314(2) 0.013(4) 0.025(2) Uiso d 0.3333 . .
O O1B 0.011(3) 0.388(2) 0.014(2) 0.025(2) Uiso d 0.3333 . .
O O1C 0.065(2) 0.343(2) 0.015(2) 0.025(2) Uiso d 0.3333 . .
O O2 0.2141(9) 0.4281(10) 0.2779(15) 0.029(2) Uani d 1 . .
O O3 0.2388(9) 0.1215(8) 0.2503(16) 0.0232(16) Uani d 1 . .
O O4 0.5444(8) 0.0940(9) 0.2567(18) 0.038(3) Uani d 1 . .

loop_
_atom_site_aniso_label
_atom_site_aniso_U_11
_atom_site_aniso_U_22
_atom_site_aniso_U_33
_atom_site_aniso_U_12
_atom_site_aniso_U_13
_atom_site_aniso_U_23
Ba1 0.0118(2) 0.0118(2) 0.0247(5) 0.00588(11) 0.000 0.000
Ba2 0.0132(2) 0.0132(2) 0.0191(4) 0.00662(11) 0.000 0.000
Ba3 0.0123(2) 0.0123(2) 0.0094(3) 0.00616(11) 0.000 0.000
O2 0.013(3) 0.013(3) 0.062(6) 0.008(2) -0.010(3) -0.008(3)
O3 0.013(3) 0.010(3) 0.051(4) 0.009(2) -0.001(3) -0.003(2)
O4 0.009(3) 0.010(3) 0.093(8) 0.005(2) 0.000(3) 0.010(3)

loop_
_atom_type_symbol
_atom_type_description
_atom_type_scat_dispersion_real
_atom_type_scat_dispersion_imag
_atom_type_scat_source
Al Al 0.0406 0.0316 'International Tables Vol C Tables 4.2.6.8 and 6.1.1.4'
Ba Ba -0.6940 1.5004 'International Tables Vol C Tables 4.2.6.8 and 6.1.1.4'
Ga Ga 0.3179 1.0589 'International Tables Vol C Tables 4.2.6.8 and 6.1.1.4'
O O 0.0058 0.0036 'International Tables Vol C Tables 4.2.6.8 and 6.1.1.4'

loop_
_geom_angle_atom_site_label_1
_geom_angle_atom_site_label_2
_geom_angle_atom_site_label_3
_geom_angle_site_symmetry_1
_geom_angle_site_symmetry_3
_geom_angle
_geom_angle_publ_flag
O1B Ba1 O1B 3_565 . 119.95(4) ?
O1B Ba1 O1B 3_565 2_665 119.95(4) ?
O1B Ba1 O1B . 2_665 119.95(3) ?
O1B Ba1 O2 3_565 2_665 84.5(4) ?
O1B Ba1 O2 2_665 . 84.5(4) ?
O1B Ba1 O2 2_665 2_665 59.2(4) ?
O1B Ba1 O2 . . 59.2(4) ?
O1B Ba1 O2 2_665 3_565 123.6(5) ?
O1B Ba1 O2 . 3_565 84.5(4) ?
O1B Ba1 O2 3_565 . 123.6(5) ?
O1B Ba1 O2 . 2_665 123.6(5) ?
O1B Ba1 O2 3_565 3_565 59.2(4) ?
O1B Ba1 O4 2_665 5_564 122.7(5) ?
O1B Ba1 O4 . 4_664 122.7(5) ?
O1B Ba1 O4 . 6_554 95.2(4) ?
O1B Ba1 O4 3_565 5_564 95.2(4) ?
O1B Ba1 O4 3_565 6_554 122.7(5) ?
O1B Ba1 O4 3_565 4_664 54.6(5) ?
O1B Ba1 O4 2_665 4_664 95.2(4) ?
O1B Ba1 O4 2_665 6_554 54.6(5) ?
O1B Ba1 O4 . 5_564 54.6(5) ?
O1C Ba1 O1B 3_565 . 103.5(5) ?
O1C Ba1 O1B 2_665 . 136.4(5) ?
O1C Ba1 O1B 3_565 2_665 136.4(5) ?
O1C Ba1 O1B 2_665 3_565 103.5(5) ?
O1C Ba1 O1B . 3_565 136.4(5) ?
O1C Ba1 O1B 3_565 3_565 16.5(5) ?
O1C Ba1 O1B . 2_665 103.5(5) ?
O1C Ba1 O1B 2_665 2_665 16.5(5) ?
O1C Ba1 O1B . . 16.5(5) ?
O1C Ba1 O1C 3_565 . 119.94(3) ?
O1C Ba1 O1C 3_565 2_665 119.94(3) ?
O1C Ba1 O1C . 2_665 119.94(3) ?
O1C Ba1 O2 3_565 3_565 53.2(4) ?
O1C Ba1 O2 2_665 2_665 53.2(4) ?
O1C Ba1 O2 . . 53.2(4) ?
O1C Ba1 O2 2_665 3_565 117.5(4) ?
O1C Ba1 O2 . 2_665 117.5(4) ?
O1C Ba1 O2 3_565 2_665 94.7(4) ?
O1C Ba1 O2 2_665 . 94.7(4) ?
O1C Ba1 O2 3_565 . 117.5(4) ?
O1C Ba1 O2 . 3_565 94.7(4) ?
O1C Ba1 O4 3_565 5_564 84.5(4) ?
O1C Ba1 O4 2_665 5_564 129.0(4) ?
O1C Ba1 O4 2_665 6_554 61.3(4) ?
O1C Ba1 O4 . 4_664 129.0(4) ?
O1C Ba1 O4 3_565 4_664 61.3(4) ?
O1C Ba1 O4 3_565 6_554 129.0(4) ?
O1C Ba1 O4 2_665 4_664 84.5(4) ?
O1C Ba1 O4 . 5_564 61.3(4) ?
O1C Ba1 O4 . 6_554 84.5(4) ?
O2 Ba1 O2 3_565 2_665 65.0(3) ?
O2 Ba1 O2 3_565 . 65.0(3) ?
O2 Ba1 O2 2_665 . 65.0(3) ?
O4 Ba1 O2 4_664 . 177.7(4) ?
O4 Ba1 O2 6_554 2_665 113.50(17) ?
O4 Ba1 O2 4_664 2_665 112.95(17) ?
O4 Ba1 O2 6_554 3_565 177.7(4) ?
O4 Ba1 O2 5_564 3_565 112.95(17) ?
O4 Ba1 O2 5_564 2_665 177.7(4) ?
O4 Ba1 O2 5_564 . 113.50(17) ?
O4 Ba1 O2 6_554 . 112.95(17) ?
O4 Ba1 O2 4_664 3_565 113.50(17) ?
O4 Ba1 O4 5_564 6_554 68.6(4) ?
O4 Ba1 O4 4_664 6_554 68.6(4) ?
O4 Ba1 O4 5_564 4_664 68.6(4) ?
O1A Ba2 O1A 4_565 5 119.97(5) ?
O1A Ba2 O1A 4_565 6_665 119.97(5) ?
O1A Ba2 O1A 6_665 5 119.97(5) ?
O1B Ba2 O1A 6_665 4_565 108.8(4) ?
O1B Ba2 O1A 5 4_565 131.2(4) ?
O1B Ba2 O1A 4_565 6_665 131.2(4) ?
O1B Ba2 O1A 5 5 11.2(4) ?
O1B Ba2 O1A 4_565 4_565 11.2(4) ?
O1B Ba2 O1A 6_665 6_665 11.2(4) ?
O1B Ba2 O1A 4_565 5 108.8(4) ?
O1B Ba2 O1A 5 6_665 108.8(4) ?
O1B Ba2 O1A 6_665 5 131.2(4) ?
O1B Ba2 O1B 6_665 5 119.95(4) ?
O1B Ba2 O1B 4_565 5 119.95(4) ?
O1B Ba2 O1B 4_565 6_665 119.95(4) ?
O2 Ba2 O1A . 4_565 92.6(6) ?
O2 Ba2 O1A 3_565 4_565 53.6(6) ?
O2 Ba2 O1A 2_665 4_565 126.0(6) ?
O2 Ba2 O1A 2_665 6_665 53.6(6) ?
O2 Ba2 O1A 2_665 5 92.6(6) ?
O2 Ba2 O1A 3_565 6_665 92.6(6) ?
O2 Ba2 O1A . 6_665 126.0(6) ?
O2 Ba2 O1A 3_565 5 126.0(6) ?
O2 Ba2 O1A . 5 53.6(6) ?
O2 Ba2 O1B 3_565 4_565 58.8(4) ?
O2 Ba2 O1B . 6_665 130.7(5) ?
O2 Ba2 O1B 2_665 6_665 58.8(4) ?
O2 Ba2 O1B 2_665 5 85.2(4) ?
O2 Ba2 O1B . 4_565 85.2(4) ?
O2 Ba2 O1B 3_565 6_665 85.2(4) ?
O2 Ba2 O1B 3_565 5 130.7(5) ?
O2 Ba2 O1B . 5 58.8(4) ?
O2 Ba2 O1B 2_665 4_565 130.7(5) ?
O2 Ba2 O2 3_565 2_665 72.5(4) ?
O2 Ba2 O2 . 2_665 72.5(4) ?
O2 Ba2 O2 3_565 . 72.5(4) ?
O2 Ba2 O4 2_665 4_665 109.10(17) ?
O2 Ba2 O4 2_665 6 109.70(18) ?
O2 Ba2 O4 3_565 6 177.5(4) ?
O2 Ba2 O4 . 5_565 109.70(19) ?
O2 Ba2 O4 . 4_665 177.5(4) ?
O2 Ba2 O4 . 6 109.10(17) ?
O2 Ba2 O4 3_565 5_565 109.10(17) ?
O2 Ba2 O4 2_665 5_565 177.5(4) ?
O2 Ba2 O4 3_565 4_665 109.70(18) ?
O4 Ba2 O1A 4_665 4_565 87.9(6) ?
O4 Ba2 O1A 4_665 5 124.2(6) ?
O4 Ba2 O1A 4_665 6_665 55.6(6) ?
O4 Ba2 O1A 6 5 55.6(6) ?
O4 Ba2 O1A 5_565 5 87.9(6) ?
O4 Ba2 O1A 5_565 4_565 55.6(6) ?
O4 Ba2 O1A 5_565 6_665 124.2(6) ?
O4 Ba2 O1A 6 6_665 87.9(6) ?
O4 Ba2 O1A 6 4_565 124.2(6) ?
O4 Ba2 O1B 6 5 51.2(4) ?
O4 Ba2 O1B 5_565 5 95.0(4) ?
O4 Ba2 O1B 5_565 6_665 119.2(5) ?
O4 Ba2 O1B 4_665 4_565 95.0(4) ?
O4 Ba2 O1B 5_565 4_565 51.2(5) ?
O4 Ba2 O1B 4_665 5 119.2(5) ?
O4 Ba2 O1B 6 6_665 95.0(4) ?
O4 Ba2 O1B 4_665 6_665 51.2(5) ?
O4 Ba2 O1B 6 4_565 119.2(5) ?
O4 Ba2 O4 4_665 6 68.7(4) ?
O4 Ba2 O4 4_665 5_565 68.7(4) ?
O4 Ba2 O4 5_565 6 68.7(4) ?
O1A Ba3 O1A 2 3 119.84(10) ?
O1A Ba3 O1A 2 . 119.84(10) ?
O1A Ba3 O1A 3 . 119.84(10) ?
O1A Ba3 O1C . 2 109.8(5) ?
O1A Ba3 O1C 2 2 10.1(5) ?
O1A Ba3 O1C 3 . 109.8(5) ?
O1A Ba3 O1C 3 3 10.1(5) ?
O1A Ba3 O1C 3 2 129.9(5) ?
O1A Ba3 O1C . . 10.1(5) ?
O1A Ba3 O1C . 3 129.9(5) ?
O1A Ba3 O1C 2 . 129.9(5) ?
O1A Ba3 O1C 2 3 109.8(5) ?
O1A Ba3 O3 3 . 54.0(7) ?
O1A Ba3 O3 3 2 122.4(7) ?
O1A Ba3 O3 2 5_554 92.3(6) ?
O1A Ba3 O3 . 6_554 57.5(7) ?
O1A Ba3 O3 . 4_554 92.3(6) ?
O1A Ba3 O3 2 6_554 126.1(7) ?
O1A Ba3 O3 3 5_554 57.5(7) ?
O1A Ba3 O3 2 3 54.0(7) ?
O1A Ba3 O3 2 . 122.4(7) ?
O1A Ba3 O3 . 2 54.0(7) ?
O1A Ba3 O3 . . 87.7(6) ?
O1A Ba3 O3 . 3 122.4(7) ?
O1A Ba3 O3 3 3 87.7(6) ?
O1A Ba3 O3 3 6_554 92.3(6) ?
O1A Ba3 O3 . 5_554 126.1(7) ?
O1A Ba3 O3 2 4_554 57.5(7) ?
O1A Ba3 O3 2 2 87.7(6) ?
O1A Ba3 O3 3 4_554 126.1(7) ?
O1C Ba3 O1C 2 3 119.80(5) ?
O1C Ba3 O1C . 3 119.80(5) ?
O1C Ba3 O1C 2 . 119.80(5) ?
O1C Ba3 O3 3 6_554 99.1(4) ?
O1C Ba3 O3 3 . 58.4(4) ?
O1C Ba3 O3 3 3 80.9(4) ?
O1C Ba3 O3 . 6_554 54.5(4) ?
O1C Ba3 O3 3 2 125.4(4) ?
O1C Ba3 O3 3 4_554 121.7(4) ?
O1C Ba3 O3 2 4_554 54.5(4) ?
O1C Ba3 O3 3 5_554 54.5(4) ?
O1C Ba3 O3 . 5_554 121.7(4) ?
O1C Ba3 O3 2 6_554 121.7(4) ?
O1C Ba3 O3 2 5_554 99.1(4) ?
O1C Ba3 O3 2 3 58.4(4) ?
O1C Ba3 O3 . 3 125.4(4) ?
O1C Ba3 O3 2 2 80.9(4) ?
O1C Ba3 O3 . 4_554 99.1(4) ?
O1C Ba3 O3 2 . 125.4(4) ?
O1C Ba3 O3 . 2 58.4(4) ?
O1C Ba3 O3 . . 80.9(4) ?
O3 Ba3 O3 4_554 . 179.9(4) ?
O3 Ba3 O3 5_554 4_554 68.6(3) ?
O3 Ba3 O3 4_554 2 111.44(17) ?
O3 Ba3 O3 5_554 . 111.44(17) ?
O3 Ba3 O3 5_554 2 179.9(4) ?
O3 Ba3 O3 2 3 68.5(3) ?
O3 Ba3 O3 5_554 6_554 68.6(3) ?
O3 Ba3 O3 6_554 . 111.44(17) ?
O3 Ba3 O3 6_554 3 179.9(4) ?
O3 Ba3 O3 4_554 3 111.44(17) ?
O3 Ba3 O3 . 3 68.5(3) ?
O3 Ba3 O3 2 . 68.5(3) ?
O3 Ba3 O3 4_554 6_554 68.6(3) ?
O3 Ba3 O3 6_554 2 111.44(17) ?
O3 Ba3 O3 5_554 3 111.44(17) ?
Ba1 Al1 Ba2 . 4_564 96.92(6) ?
Ba1 Al1 Ba3 . . 97.36(6) ?
Ba3 Al1 Ba2 . 4_564 96.09(6) ?
O1A Al1 Ba1 . . 63.6(6) ?
O1A Al1 Ba2 . 4_564 62.3(6) ?
O1A Al1 Ba3 . . 53.5(7) ?
O1A Al1 O1B . . 21.0(7) ?
O1A Al1 O1C . . 16.6(8) ?
O1A Al1 O2 . . 111.6(7) ?
O1A Al1 O3 . 2 97.6(8) ?
O1A Al1 O4 . 2 109.0(9) ?
O1B Al1 Ba1 . . 51.7(7) ?
O1B Al1 Ba2 . 4_564 55.0(6) ?
O1B Al1 Ba3 . . 74.4(6) ?
O1B Al1 O1C . . 25.9(7) ?
O1B Al1 O2 . . 109.7(8) ?
O1B Al1 O3 . 2 115.8(8) ?
O1B Al1 O4 . 2 91.6(8) ?
O1C Al1 Ba1 . . 50.8(6) ?
O1C Al1 Ba2 . 4_564 77.1(6) ?
O1C Al1 Ba3 . . 54.2(6) ?
O1C Al1 O2 . . 95.0(7) ?
O1C Al1 O3 . 2 106.0(8) ?
O2 Al1 Ba1 . . 60.8(4) ?
O2 Al1 Ba2 . 4_564 154.6(3) ?
O2 Al1 Ba3 . . 98.6(3) ?
O2 Al1 O3 . 2 114.1(5) ?
O3 Al1 Ba1 2 . 152.0(4) ?
O3 Al1 Ba2 2 4_564 91.3(3) ?
O3 Al1 Ba3 2 . 55.0(4) ?
O4 Al1 Ba1 2 . 94.6(3) ?
O4 Al1 Ba2 2 4_564 54.4(4) ?
O4 Al1 Ba3 2 . 149.3(4) ?
O4 Al1 O1C 2 . 117.2(8) ?
O4 Al1 O2 2 . 111.9(5) ?
O4 Al1 O3 2 2 111.8(5) ?
Ba1 Al2 Ba2 4_665 . 98.46(7) ?
Ba1 Al2 Ba3 4_665 4 99.31(7) ?
Ba3 Al2 Ba2 4 . 98.17(7) ?
O1A Al2 Ba1 5 4_665 64.5(6) ?
O1A Al2 Ba2 5 . 63.6(6) ?
O1A Al2 Ba3 5 4 55.6(7) ?
O1A Al2 O1B 5 5 20.3(7) ?
O1A Al2 O1C 5 5 15.9(7) ?
O1A Al2 O2 5 . 99.1(7) ?
O1B Al2 Ba1 5 4_665 53.0(6) ?
O1B Al2 Ba2 5 . 56.4(6) ?
O1B Al2 Ba3 5 4 75.8(6) ?
O1B Al2 O1C 5 5 24.9(7) ?
O1C Al2 Ba1 5 4_665 52.1(6) ?
O1C Al2 Ba2 5 . 77.7(5) ?
O1C Al2 Ba3 5 4 56.2(6) ?
O2 Al2 Ba1 . 4_665 149.1(4) ?
O2 Al2 Ba2 . . 51.0(4) ?
O2 Al2 Ba3 . 4 90.7(3) ?
O2 Al2 O1B . 5 102.6(8) ?
O2 Al2 O1C . 5 114.9(7) ?
O3 Al2 Ba1 . 4_665 97.5(3) ?
O3 Al2 Ba2 . . 152.2(3) ?
O3 Al2 Ba3 . 4 56.7(4) ?
O3 Al2 O1A . 5 103.9(8) ?
O3 Al2 O1B . 5 119.5(7) ?
O3 Al2 O1C . 5 94.6(7) ?
O3 Al2 O2 . . 112.3(5) ?
O3 Al2 O4 . 3_665 113.8(5) ?
O4 Al2 Ba1 3_665 4_665 57.4(4) ?
O4 Al2 Ba2 3_665 . 94.0(3) ?
O4 Al2 Ba3 3_665 4 155.3(4) ?
O4 Al2 O1A 3_665 5 112.9(8) ?
O4 Al2 O1B 3_665 5 93.5(8) ?
O4 Al2 O1C 3_665 5 106.2(8) ?
O4 Al2 O2 3_665 . 113.5(5) ?
Ba1 O1A Ba2 . 4_564 114.3(6) ?
Ba3 O1A Ba1 . . 123.2(6) ?
Ba3 O1A Ba2 . 4_564 122.4(6) ?
Al1 O1A Ba1 . . 87.0(8) ?
Al1 O1A Ba2 . 4_564 88.9(9) ?
Al1 O1A Ba3 . . 97.8(11) ?
Al1 O1A Al2 . 6_554 168.1(13) ?
Al2 O1A Ba1 6_554 . 84.9(8) ?
Al2 O1A Ba2 6_554 4_564 86.4(8) ?
Al2 O1A Ba3 6_554 . 93.9(10) ?
O1B O1A Ba1 . . 50(3) ?
O1B O1A Ba2 . 4_564 64(3) ?
O1B O1A Ba3 . . 173(3) ?
O1B O1A Al1 . . 83(3) ?
O1B O1A Al2 . 6_554 85(3) ?
O1C O1A Ba1 . . 37(3) ?
O1C O1A Ba2 . 4_564 151(4) ?
O1C O1A Ba3 . . 87(4) ?
O1C O1A Al1 . . 88(4) ?
O1C O1A Al2 . 6_554 91(5) ?
O1C O1A O1B . . 87(4) ?
Ba1 O1B Ba2 . 4_564 135.6(7) ?
Al1 O1B Ba1 . . 98.4(9) ?
Al1 O1B Ba2 . 4_564 95.6(8) ?
Al1 O1B Al2 . 6_554 150.6(12) ?
Al2 O1B Ba1 6_554 . 95.4(8) ?
Al2 O1B Ba2 6_554 4_564 92.4(8) ?
O1A O1B Ba1 . . 119(3) ?
O1A O1B Ba2 . 4_564 105(3) ?
O1A O1B Al1 . . 76(3) ?
O1A O1B Al2 . 6_554 75(3) ?
O1A O1B O1C . . 40(2) ?
O1C O1B Ba1 . . 80(2) ?
O1C O1B Ba2 . 4_564 145(3) ?
O1C O1B Al1 . . 77.8(17) ?
O1C O1B Al2 . 6_554 79.4(17) ?
Ba1 O1C Ba3 . . 139.5(6) ?
Al1 O1C Ba1 . . 99.2(8) ?
Al1 O1C Ba3 . . 96.0(7) ?
Al1 O1C Al2 . 6_554 146.5(10) ?
Al2 O1C Ba1 6_554 . 95.8(7) ?
Al2 O1C Ba3 6_554 . 91.7(7) ?
O1A O1C Ba1 . . 137(4) ?
O1A O1C Ba3 . . 83(4) ?
O1A O1C Al1 . . 76(4) ?
O1A O1C Al2 . 6_554 73(4) ?
O1A O1C O1B . . 53(3) ?
O1B O1C Ba1 . . 84(2) ?
O1B O1C Ba3 . . 136(2) ?
O1B O1C Al1 . . 76.4(17) ?
O1B O1C Al2 . 6_554 75.7(18) ?
Ba2 O2 Ba1 . . 98.6(2) ?
Al1 O2 Ba1 . . 88.8(5) ?
Al1 O2 Ba2 . . 123.2(4) ?
Al2 O2 Ba1 . . 114.2(5) ?
Al2 O2 Ba2 . . 99.2(5) ?
Al2 O2 Al1 . . 128.6(5) ?
Ba3 O3 Ba3 4 . 98.9(2) ?
Al1 O3 Ba3 3 4 115.0(4) ?
Al1 O3 Ba3 3 . 95.0(5) ?
Al2 O3 Ba3 . . 122.5(4) ?
Al2 O3 Ba3 . 4 92.8(5) ?
Al2 O3 Al1 . 3 129.6(4) ?
Ba2 O4 Ba1 4_664 4_665 98.8(2) ?
Al1 O4 Ba1 3 4_665 119.3(5) ?
Al1 O4 Ba2 3 4_664 96.1(5) ?
Al2 O4 Ba1 2_655 4_665 91.9(5) ?
Al2 O4 Ba2 2_655 4_664 118.2(5) ?
Al2 O4 Al1 2_655 3 129.9(4) ?

loop_
_geom_bond_atom_site_label_1
_geom_bond_atom_site_label_2
_geom_bond_site_symmetry_2
_geom_bond_distance
_geom_bond_publ_flag
Ba1 O1B . 2.76(2) ?
Ba1 O1B 2_665 2.76(2) ?
Ba1 O1B 3_565 2.76(2) ?
Ba1 O1C 2_665 2.728(19) ?
Ba1 O1C . 2.728(19) ?
Ba1 O1C 3_565 2.728(18) ?
Ba1 O2 . 3.032(12) ?
Ba1 O2 3_565 3.032(12) ?
Ba1 O2 2_665 3.032(12) ?
Ba1 O4 5_564 2.900(13) ?
Ba1 O4 4_664 2.900(13) ?
Ba1 O4 6_554 2.900(13) ?
Ba2 O1A 5 3.138(18) ?
Ba2 O1A 4_565 3.138(18) ?
Ba2 O1A 6_665 3.138(18) ?
Ba2 O1B 6_665 2.92(2) ?
Ba2 O1B 5 2.917(19) ?
Ba2 O1B 4_565 2.917(19) ?
Ba2 O2 . 2.753(11) ?
Ba2 O2 2_665 2.753(11) ?
Ba2 O2 3_565 2.753(11) ?
Ba2 O4 6 2.896(13) ?
Ba2 O4 5_565 2.896(13) ?
Ba2 O4 4_665 2.896(13) ?
Ba3 O1A 2 2.86(2) ?
Ba3 O1A 3 2.86(2) ?
Ba3 O1A . 2.86(2) ?
Ba3 O1C 2 2.871(19) ?
Ba3 O1C . 2.871(19) ?
Ba3 O1C 3 2.871(19) ?
Ba3 O3 5_554 2.891(11) ?
Ba3 O3 3 2.896(11) ?
Ba3 O3 6_554 2.891(11) ?
Ba3 O3 2 2.896(11) ?
Ba3 O3 . 2.896(11) ?
Ba3 O3 4_554 2.891(11) ?
Al1 O1A . 1.71(3) ?
Al1 O1B . 1.75(2) ?
Al1 O1C . 1.760(17) ?
Al1 O2 . 1.762(8) ?
Al1 O3 2 1.763(7) ?
Al1 O4 2 1.758(7) ?
Al2 O1A 5 1.76(3) ?
Al2 O1B 5 1.81(2) ?
Al2 O1C 5 1.836(18) ?
Al2 O2 . 1.761(7) ?
Al2 O3 . 1.753(7) ?
Al2 O4 3_665 1.756(8) ?
O1A O1B . 0.63(2) ?
O1A O1C . 0.50(2) ?
O1B O1C . 0.79(2) ?

loop_
_geom_torsion_atom_site_label_1
_geom_torsion_atom_site_label_2
_geom_torsion_atom_site_label_3
_geom_torsion_atom_site_label_4
_geom_torsion_site_symmetry_1
_geom_torsion_site_symmetry_2
_geom_torsion_site_symmetry_3
_geom_torsion_site_symmetry_4
_geom_torsion
_geom_torsion_publ_flag
Ba1 Al1 O1A Ba2 . . . 4_564 -114.4(6) ?
Ba1 Al1 O1A Ba3 . . . . 123.1(7) ?
Ba1 Al1 O1A Al2 . . . 6_554 -48(5) ?
Ba1 Al1 O1A O1B . . . . -50(3) ?
Ba1 Al1 O1A O1C . . . . 37(3) ?
Ba1 Al1 O1B Ba2 . . . 4_564 -137.7(8) ?
Ba1 Al1 O1B Al2 . . . 6_554 117(3) ?
Ba1 Al1 O1B O1A . . . . 118(3) ?
Ba1 Al1 O1B O1C . . . . 77(2) ?
Ba1 Al1 O1C Ba3 . . . . 142.3(8) ?
Ba1 Al1 O1C Al2 . . . 6_554 -115(2) ?
Ba1 Al1 O1C O1A . . . . -136(4) ?
Ba1 Al1 O1C O1B . . . . -81(2) ?
Ba1 Al1 O2 Ba2 . . . . 99.5(5) ?
Ba1 Al1 O2 Al2 . . . . -120.5(10) ?
Ba1 Al2 O2 Ba1 4_665 . . . 94.1(9) ?
Ba1 Al2 O2 Ba2 4_665 . . . -9.8(9) ?
Ba1 Al2 O2 Al1 4_665 . . . -156.7(4) ?
Ba1 Al2 O3 Ba3 4_665 . . 4 96.26(19) ?
Ba1 Al2 O3 Ba3 4_665 . . . -161.4(4) ?
Ba1 Al2 O3 Al1 4_665 . . 3 -29.9(10) ?
Ba1 O1A O1B Ba2 . . . 4_564 176(2) ?
Ba1 O1A O1B Al1 . . . . -91.6(16) ?
Ba1 O1A O1B Al2 . . . 6_554 87.8(16) ?
Ba1 O1A O1B O1C . . . . -4(6) ?
Ba1 O1A O1C Ba3 . . . . -174(5) ?
Ba1 O1A O1C Al1 . . . . 88(5) ?
Ba1 O1A O1C Al2 . . . 6_554 -80(5) ?
Ba1 O1A O1C O1B . . . . 5(7) ?
Ba1 O1B O1C Ba3 . . . . -175(2) ?
Ba1 O1B O1C Al1 . . . . 101.0(6) ?
Ba1 O1B O1C Al2 . . . 6_554 -97.6(5) ?
Ba1 O1B O1C O1A . . . . -177(5) ?
Ba2 Al1 O1A Ba1 4_564 . . . 114.4(6) ?
Ba2 Al1 O1A Ba3 4_564 . . . -122.6(7) ?
Ba2 Al1 O1A Al2 4_564 . . 6_554 67(5) ?
Ba2 Al1 O1A O1B 4_564 . . . 64(3) ?
Ba2 Al1 O1A O1C 4_564 . . . 151(4) ?
Ba2 Al1 O1B Ba1 4_564 . . . 137.7(8) ?
Ba2 Al1 O1B Al2 4_564 . . 6_554 -105(3) ?
Ba2 Al1 O1B O1A 4_564 . . . -104(3) ?
Ba2 Al1 O1B O1C 4_564 . . . -145(2) ?
Ba2 Al1 O1C Ba1 4_564 . . . 110.3(5) ?
Ba2 Al1 O1C Ba3 4_564 . . . -107.4(5) ?
Ba2 Al1 O1C Al2 4_564 . . 6_554 -5.2(19) ?
Ba2 Al1 O1C O1A 4_564 . . . -26(4) ?
Ba2 Al1 O1C O1B 4_564 . . . 29(2) ?
Ba2 Al1 O2 Ba1 4_564 . . . -31.0(11) ?
Ba2 Al1 O2 Ba2 4_564 . . . 68.6(13) ?
Ba2 Al1 O2 Al2 4_564 . . . -151.4(3) ?
Ba2 Al2 O2 Ba1 . . . . 103.8(4) ?
Ba2 Al2 O2 Al1 . . . . -147.0(12) ?
Ba2 Al2 O3 Ba3 . . . . 74.1(12) ?
Ba2 Al2 O3 Ba3 . . . 4 -28.3(10) ?
Ba2 Al2 O3 Al1 . . . 3 -154.5(3) ?
Ba2 O1A O1B Ba1 4_564 . . . -176(2) ?
Ba2 O1A O1B Al1 4_564 . . . 92.0(9) ?
Ba2 O1A O1B Al2 4_564 . . 6_554 -88.6(9) ?
Ba2 O1A O1B O1C 4_564 . . . -180(4) ?
Ba2 O1A O1C Ba1 4_564 . . . -4(14) ?
Ba2 O1A O1C Ba3 4_564 . . . -178(10) ?
Ba2 O1A O1C Al1 4_564 . . . 84(9) ?
Ba2 O1A O1C Al2 4_564 . . 6_554 -84(9) ?
Ba2 O1A O1C O1B 4_564 . . . 0(8) ?
Ba2 O1B O1C Ba1 4_564 . . . 177(3) ?
Ba2 O1B O1C Ba3 4_564 . . . 2(5) ?
Ba2 O1B O1C Al1 4_564 . . . -82(3) ?
Ba2 O1B O1C Al2 4_564 . . 6_554 79(3) ?
Ba2 O1B O1C O1A 4_564 . . . 0(7) ?
Ba3 Al1 O1A Ba1 . . . . -123.1(7) ?
Ba3 Al1 O1A Ba2 . . . 4_564 122.6(7) ?
Ba3 Al1 O1A Al2 . . . 6_554 -171(6) ?
Ba3 Al1 O1A O1B . . . . -174(3) ?
Ba3 Al1 O1A O1C . . . . -86(4) ?
Ba3 Al1 O1B Ba1 . . . . -113.0(6) ?
Ba3 Al1 O1B Ba2 . . . 4_564 109.3(5) ?
Ba3 Al1 O1B Al2 . . . 6_554 4(2) ?
Ba3 Al1 O1B O1A . . . . 5(3) ?
Ba3 Al1 O1B O1C . . . . -36(2) ?
Ba3 Al1 O1C Ba1 . . . . -142.3(8) ?
Ba3 Al1 O1C Al2 . . . 6_554 102(2) ?
Ba3 Al1 O1C O1A . . . . 81(4) ?
Ba3 Al1 O1C O1B . . . . 136(2) ?
Ba3 Al1 O2 Ba1 . . . . 93.67(16) ?
Ba3 Al1 O2 Ba2 . . . . -166.8(4) ?
Ba3 Al1 O2 Al2 . . . . -26.8(10) ?
Ba3 Al2 O2 Ba1 4 . . . -156.2(4) ?
Ba3 Al2 O2 Ba2 4 . . . 99.9(3) ?
Ba3 Al2 O2 Al1 4 . . . -47.0(9) ?
Ba3 Al2 O3 Ba3 4 . . . 102.4(4) ?
Ba3 Al2 O3 Al1 4 . . 3 -126.2(11) ?
Ba3 O1A O1C Ba1 . . . . 174(5) ?
Ba3 O1A O1C Al1 . . . . -98.0(8) ?
Ba3 O1A O1C Al2 . . . 6_554 93.9(9) ?
Ba3 O1A O1C O1B . . . . 178(3) ?
Al1 O1A O1B Ba1 . . . . 91.6(16) ?
Al1 O1A O1B Ba2 . . . 4_564 -92.0(9) ?
Al1 O1A O1B Al2 . . . 6_554 179.4(7) ?
Al1 O1A O1B O1C . . . . 88(4) ?
Al1 O1A O1C Ba1 . . . . -88(5) ?
Al1 O1A O1C Ba3 . . . . 98.0(8) ?
Al1 O1A O1C Al2 . . . 6_554 -168.1(13) ?
Al1 O1A O1C O1B . . . . -84(2) ?
Al1 O1B O1C Ba1 . . . . -101.0(6) ?
Al1 O1B O1C Ba3 . . . . 84(2) ?
Al1 O1B O1C Al2 . . . 6_554 161.4(8) ?
Al1 O1B O1C O1A . . . . 82(5) ?
Al2 O1A O1B Ba1 6_554 . . . -87.8(16) ?
Al2 O1A O1B Ba2 6_554 . . 4_564 88.6(9) ?
Al2 O1A O1B Al1 6_554 . . . -179.4(7) ?
Al2 O1A O1B O1C 6_554 . . . -91(4) ?
Al2 O1A O1C Ba1 6_554 . . . 80(5) ?
Al2 O1A O1C Ba3 6_554 . . . -93.9(9) ?
Al2 O1A O1C Al1 6_554 . . . 168.1(13) ?
Al2 O1A O1C O1B 6_554 . . . 85(2) ?
Al2 O1B O1C Ba1 6_554 . . . 97.6(5) ?
Al2 O1B O1C Ba3 6_554 . . . -77(2) ?
Al2 O1B O1C Al1 6_554 . . . -161.4(8) ?
Al2 O1B O1C O1A 6_554 . . . -79(5) ?
O1A Al1 O1B Ba1 . . . . -118(3) ?
O1A Al1 O1B Ba2 . . . 4_564 104(3) ?
O1A Al1 O1B Al2 . . . 6_554 -1.2(14) ?
O1A Al1 O1B O1C . . . . -41(2) ?
O1A Al1 O1C Ba1 . . . . 136(4) ?
O1A Al1 O1C Ba3 . . . . -81(4) ?
O1A Al1 O1C Al2 . . . 6_554 21(2) ?
O1A Al1 O1C O1B . . . . 55(3) ?
O1A Al1 O2 Ba1 . . . . 39.7(8) ?
O1A Al1 O2 Ba2 . . . . 139.2(9) ?
O1A Al1 O2 Al2 . . . . -80.8(12) ?
O1A Al2 O2 Ba1 5 . . . 148.6(8) ?
O1A Al2 O2 Ba2 5 . . . 44.7(7) ?
O1A Al2 O2 Al1 5 . . . -102.2(11) ?
O1A Al2 O3 Ba3 5 . . . 133.1(8) ?
O1A Al2 O3 Ba3 5 . . 4 30.8(6) ?
O1A Al2 O3 Al1 5 . . 3 -95.4(11) ?
O1A O1B O1C Ba1 . . . . 177(5) ?
O1A O1B O1C Ba3 . . . . 2(4) ?
O1A O1B O1C Al1 . . . . -82(5) ?
O1A O1B O1C Al2 . . . 6_554 79(5) ?
O1B Al1 O1A Ba1 . . . . 50(3) ?
O1B Al1 O1A Ba2 . . . 4_564 -64(3) ?
O1B Al1 O1A Ba3 . . . . 174(3) ?
O1B Al1 O1A Al2 . . . 6_554 3(3) ?
O1B Al1 O1A O1C . . . . 87(4) ?
O1B Al1 O1C Ba1 . . . . 81(2) ?
O1B Al1 O1C Ba3 . . . . -136(2) ?
O1B Al1 O1C Al2 . . . 6_554 -34.1(17) ?
O1B Al1 O1C O1A . . . . -55(3) ?
O1B Al1 O2 Ba1 . . . . 17.3(7) ?
O1B Al1 O2 Ba2 . . . . 116.8(8) ?
O1B Al1 O2 Al2 . . . . -103.2(11) ?
O1B Al2 O2 Ba1 5 . . . 128.2(7) ?
O1B Al2 O2 Ba2 5 . . . 24.4(7) ?
O1B Al2 O2 Al1 5 . . . -122.6(11) ?
O1B Al2 O3 Ba3 5 . . . 147.2(8) ?
O1B Al2 O3 Ba3 5 . . 4 44.8(8) ?
O1B Al2 O3 Al1 5 . . 3 -81.3(12) ?
O1B O1A O1C Ba1 . . . . -5(7) ?
O1B O1A O1C Ba3 . . . . -178(3) ?
O1B O1A O1C Al1 . . . . 84(2) ?
O1B O1A O1C Al2 . . . 6_554 -85(2) ?
O1C Al1 O1A Ba1 . . . . -37(3) ?
O1C Al1 O1A Ba2 . . . 4_564 -151(4) ?
O1C Al1 O1A Ba3 . . . . 86(4) ?
O1C Al1 O1A Al2 . . . 6_554 -84(6) ?
O1C Al1 O1A O1B . . . . -87(4) ?
O1C Al1 O1B Ba1 . . . . -77(2) ?
O1C Al1 O1B Ba2 . . . 4_564 145(2) ?
O1C Al1 O1B Al2 . . . 6_554 39.8(19) ?
O1C Al1 O1B O1A . . . . 41(2) ?
O1C Al1 O2 Ba1 . . . . 39.1(6) ?
O1C Al1 O2 Ba2 . . . . 138.7(8) ?
O1C Al1 O2 Al2 . . . . -81.3(11) ?
O1C Al2 O2 Ba1 5 . . . 151.2(7) ?
O1C Al2 O2 Ba2 5 . . . 47.3(7) ?
O1C Al2 O2 Al1 5 . . . -99.7(11) ?
O1C Al2 O3 Ba3 5 . . . 146.3(7) ?
O1C Al2 O3 Ba3 5 . . 4 43.9(6) ?
O1C Al2 O3 Al1 5 . . 3 -82.3(11) ?
O1C O1A O1B Ba1 . . . . 4(6) ?
O1C O1A O1B Ba2 . . . 4_564 180(4) ?
O1C O1A O1B Al1 . . . . -88(4) ?
O1C O1A O1B Al2 . . . 6_554 91(4) ?
O2 Al1 O1A Ba1 . . . . -38.4(6) ?
O2 Al1 O1A Ba2 . . . 4_564 -152.8(3) ?
O2 Al1 O1A Ba3 . . . . 84.6(6) ?
O2 Al1 O1A Al2 . . . 6_554 -86(6) ?
O2 Al1 O1A O1B . . . . -89(3) ?
O2 Al1 O1A O1C . . . . -2(4) ?
O2 Al1 O1B Ba1 . . . . -19.3(7) ?
O2 Al1 O1B Ba2 . . . 4_564 -157.0(4) ?
O2 Al1 O1B Al2 . . . 6_554 98(2) ?
O2 Al1 O1B O1A . . . . 99(3) ?
O2 Al1 O1B O1C . . . . 58(2) ?
O2 Al1 O1C Ba1 . . . . -45.3(5) ?
O2 Al1 O1C Ba3 . . . . 97.0(5) ?
O2 Al1 O1C Al2 . . . 6_554 -161(2) ?
O2 Al1 O1C O1A . . . . 178(4) ?
O2 Al1 O1C O1B . . . . -127(2) ?
O2 Al2 O3 Ba3 . . . . 27.0(10) ?
O2 Al2 O3 Ba3 . . . 4 -75.4(8) ?
O2 Al2 O3 Al1 . . . 3 158.5(5) ?
O3 Al1 O1A Ba1 2 . . . -158.1(3) ?
O3 Al1 O1A Ba2 2 . . 4_564 87.5(4) ?
O3 Al1 O1A Ba3 2 . . . -35.1(6) ?
O3 Al1 O1A Al2 2 . . 6_554 154(6) ?
O3 Al1 O1A O1B 2 . . . 151(3) ?
O3 Al1 O1A O1C 2 . . . -121(4) ?
O3 Al1 O1B Ba1 2 . . . -150.2(4) ?
O3 Al1 O1B Ba2 2 . . 4_564 72.1(7) ?
O3 Al1 O1B Al2 2 . . 6_554 -33(3) ?
O3 Al1 O1B O1A 2 . . . -32(3) ?
O3 Al1 O1B O1C 2 . . . -73(2) ?
O3 Al1 O1C Ba1 2 . . . -162.1(4) ?
O3 Al1 O1C Ba3 2 . . . -19.8(6) ?
O3 Al1 O1C Al2 2 . . 6_554 82(2) ?
O3 Al1 O1C O1A 2 . . . 62(4) ?
O3 Al1 O1C O1B 2 . . . 117(2) ?
O3 Al1 O2 Ba1 2 . . . 149.1(5) ?
O3 Al1 O2 Ba2 2 . . . -111.4(4) ?
O3 Al1 O2 Al2 2 . . . 28.6(15) ?
O3 Al2 O2 Ba1 . . . . -102.2(5) ?
O3 Al2 O2 Ba2 . . . . 153.9(4) ?
O3 Al2 O2 Al1 . . . . 6.9(15) ?
O4 Al1 O1A Ba1 2 . . . 85.7(5) ?
O4 Al1 O1A Ba2 2 . . 4_564 -28.7(6) ?
O4 Al1 O1A Ba3 2 . . . -151.3(4) ?
O4 Al1 O1A Al2 2 . . 6_554 38(6) ?
O4 Al1 O1A O1B 2 . . . 35(3) ?
O4 Al1 O1A O1C 2 . . . 122(4) ?
O4 Al1 O1B Ba1 2 . . . 94.7(5) ?
O4 Al1 O1B Ba2 2 . . 4_564 -43.0(5) ?
O4 Al1 O1B Al2 2 . . 6_554 -148(2) ?
O4 Al1 O1B O1A 2 . . . -147(3) ?
O4 Al1 O1B O1C 2 . . . 172(2) ?
O4 Al1 O1C Ba1 2 . . . 72.5(7) ?
O4 Al1 O1C Ba3 2 . . . -145.2(4) ?
O4 Al1 O1C Al2 2 . . 6_554 -43(2) ?
O4 Al1 O1C O1A 2 . . . -64(4) ?
O4 Al1 O1C O1B 2 . . . -9(2) ?
O4 Al1 O2 Ba1 2 . . . -82.8(8) ?
O4 Al1 O2 Ba2 2 . . . 16.7(11) ?
O4 Al1 O2 Al2 2 . . . 156.7(4) ?
O4 Al2 O2 Ba1 3_665 . . . 28.6(10) ?
O4 Al2 O2 Ba2 3_665 . . . -75.2(9) ?
O4 Al2 O2 Al1 3_665 . . . 137.8(5) ?
O4 Al2 O3 Ba3 3_665 . . . -103.7(5) ?
O4 Al2 O3 Ba3 3_665 . . 4 153.9(5) ?
O4 Al2 O3 Al1 3_665 . . 3 27.7(16) ?

loop_
_twin_individual_id
_twin_individual_mass_fraction_refined
1 0.36(19)
2 0.64(19)
